data_7719569
loop_
_publ_author_name
'Qin, Si-Mei'
'Xu, Yue'
'Huang, Xiao-Mei'
'Tan, Ming-Xiong'
'Wei, Qing-Min'
'Luo, Zhi-Hui'
'Liang, Hong'
'Qin, Qi-Pin'

_publ_section_title
;
 Three novel dinuclear calcium(II) complexes with
 5,7-dihalo-8-quinolinolato showing potent anticancer activity.
;
_journal_issue 36
_journal_name_full 'Dalton transactions (Cambridge, England : 2003)'
_journal_page_first 13730
_journal_page_last 13737
_journal_paper_doi 10.1039/d5dt01456e
_journal_volume 54
_journal_year 2025
_chemical_formula_moiety 'C60 H28 Br8 Ca2 Cl2 N8 O4'
_chemical_formula_sum 'C60 H28 Br8 Ca2 Cl2 N8 O4'
_chemical_formula_weight 1715.16
_space_group_crystal_system monoclinic
_space_group_IT_number 14
_space_group_name_Hall '-P 2yn'
_space_group_name_H-M_alt 'P 1 21/n 1'
_atom_sites_solution_hydrogens geom
_atom_sites_solution_primary direct
_atom_sites_solution_secondary difmap
_audit_creation_method SHELXL-97
_audit_update_record
;
2025-06-19 deposited with the CCDC.	2025-08-13 downloaded from the CCDC.
;
_cell_angle_alpha 90.00
_cell_angle_beta 96.8180(10)
_cell_angle_gamma 90.00
_cell_formula_units_Z 2
_cell_length_a 10.0812(2)
_cell_length_b 14.0888(3)
_cell_length_c 20.4266(4)
_cell_measurement_reflns_used 7584
_cell_measurement_temperature 150(2)
_cell_measurement_theta_max 74.371
_cell_measurement_theta_min 3.136
_cell_volume 2880.71(10)
_computing_cell_refinement 'Bruker SMART'
_computing_data_collection 'Bruker SMART'
_computing_data_reduction 'SAINT V8.40A (?, 2016)'
_computing_molecular_graphics 'Olex2 (Dolomanov et al., 2009)'
_computing_publication_material 'Olex2 (Dolomanov et al., 2009)'
_computing_structure_refinement 'SHELXL-97 (Sheldrick, 1997)'
_computing_structure_solution 'SHELXS-97 (Sheldrick, 1990)'
_diffrn_ambient_temperature 150(2)
_diffrn_measured_fraction_theta_full 0.997
_diffrn_measured_fraction_theta_max 0.997
_diffrn_measurement_device_type 'CCD area detector'
_diffrn_measurement_method 'phi and omega scans'
_diffrn_radiation_monochromator graphite
_diffrn_radiation_source 'fine-focus sealed tube'
_diffrn_radiation_type CuK\a
_diffrn_radiation_wavelength 1.54178
_diffrn_reflns_av_R_equivalents 0.0405
_diffrn_reflns_av_sigmaI/netI 0.0372
_diffrn_reflns_limit_h_max 12
_diffrn_reflns_limit_h_min -12
_diffrn_reflns_limit_k_max 17
_diffrn_reflns_limit_k_min -17
_diffrn_reflns_limit_l_max 25
_diffrn_reflns_limit_l_min -25
_diffrn_reflns_number 25345
_diffrn_reflns_theta_full 74.70
_diffrn_reflns_theta_max 74.70
_diffrn_reflns_theta_min 3.82
_exptl_absorpt_coefficient_mu 9.546
_exptl_absorpt_correction_T_max 0.135
_exptl_absorpt_correction_T_min 0.064
_exptl_absorpt_correction_type multi-scan
_exptl_absorpt_process_details
;
SADABS-2016/2 (Bruker,2016/2) was used for absorption correction.
wR2(int) was 0.0998 before and 0.0601 after correction.
The Ratio of minimum to maximum transmission is 0.1021.
The \l/2 correction factor is Not present.
;
_exptl_crystal_colour YELLOW
_exptl_crystal_density_diffrn 1.977
_exptl_crystal_density_method 'not measured'
_exptl_crystal_description BLOCK
_exptl_crystal_F_000 1660
_exptl_crystal_size_max 0.39
_exptl_crystal_size_mid 0.32
_exptl_crystal_size_min 0.21
_refine_diff_density_max 1.259
_refine_diff_density_min -0.407
_refine_diff_density_rms 0.187
_refine_ls_extinction_method none
_refine_ls_goodness_of_fit_ref 1.009
_refine_ls_hydrogen_treatment constr
_refine_ls_matrix_type full
_refine_ls_number_parameters 399
_refine_ls_number_reflns 5902
_refine_ls_number_restraints 0
_refine_ls_restrained_S_all 1.009
_refine_ls_R_factor_all 0.0713
_refine_ls_R_factor_gt 0.0685
_refine_ls_shift/su_max 0.000
_refine_ls_shift/su_mean 0.000
_refine_ls_structure_factor_coef Fsqd
_refine_ls_weighting_details 'calc w=1/[\s^2^(Fo^2^)+(0.1037P)^2^+6.5525P] where P=(Fo^2^+2Fc^2^)/3'
_refine_ls_weighting_scheme calc
_refine_ls_wR_factor_gt 0.1724
_refine_ls_wR_factor_ref 0.1753
_reflns_number_gt 5438
_reflns_number_total 5902
_reflns_threshold_expression >2sigma(I)
_cod_data_source_file d5dt01456e2.cif
_cod_data_source_block eh47
_cod_depositor_comments
;
The following automatic conversions were performed:

data item '_refine_ls_hydrogen_treatment' value 'CONSTR' was changed
to 'constr' in accordance with the
/home/data/users/saulius/crontab/automatic-downloads/current/RSC/lib/dictionaries/cif_core.dic
dictionary named 'cif_core.dic' version 2.4.2 last updated on
2011-04-26.

Automatic conversion script
Id: cif_fix_values 8170 2020-07-09 18:12:32Z antanas 
;
_cod_database_code 7719569

loop_
_symmetry_equiv_pos_as_xyz
'x, y, z'
'-x+1/2, y+1/2, -z+1/2'
'-x, -y, -z'
'x-1/2, -y-1/2, z-1/2'

loop_
_atom_site_label
_atom_site_type_symbol
_atom_site_fract_x
_atom_site_fract_y
_atom_site_fract_z
_atom_site_U_iso_or_equiv
_atom_site_adp_type
_atom_site_occupancy
_atom_site_symmetry_multiplicity
_atom_site_calc_flag
_atom_site_refinement_flags
_atom_site_disorder_assembly
_atom_site_disorder_group
Br3 Br 0.87850(6) -0.03078(5) 0.63479(3) 0.0672(2) Uani 1 1 d . . .
Br2 Br 0.65543(7) 0.61282(5) 0.39188(4) 0.0681(2) Uani 1 1 d . . .
Ca1 Ca 0.57275(11) 0.11763(8) 0.51172(6) 0.0549(3) Uani 1 1 d . . .
Br4 Br 0.59493(7) -0.07969(5) 0.85418(3) 0.0693(2) Uani 1 1 d . . .
Cl1B Cl 0.4900(9) 0.2036(7) 0.8538(4) 0.079(3) Uani 0.212(5) 1 d P A 2
Cl1A Cl 0.1561(2) 0.15799(16) 0.79318(10) 0.0687(6) Uani 0.788(5) 1 d P A 1
O2 O 0.5952(4) -0.0372(3) 0.5590(2) 0.0562(9) Uani 1 1 d . . .
N3 N 0.3613(5) 0.1352(3) 0.5724(2) 0.0562(10) Uani 1 1 d . . .
C11 C 0.7114(5) -0.0477(4) 0.6677(3) 0.0557(12) Uani 1 1 d . . .
C4 C 0.6836(6) 0.4881(4) 0.4262(3) 0.0567(12) Uani 1 1 d . . .
N2 N 0.3641(5) -0.0855(3) 0.6060(3) 0.0566(10) Uani 1 1 d . . .
N4 N 0.6111(5) 0.1737(3) 0.6313(3) 0.0630(12) Uani 1 1 d . . .
N1 N 0.4959(5) 0.2717(4) 0.4629(2) 0.0571(10) Uani 1 1 d . A .
C2 C 0.8321(5) 0.3646(4) 0.4681(3) 0.0580(12) Uani 1 1 d . . .
C5 C 0.5712(6) 0.4290(4) 0.4329(3) 0.0547(12) Uani 1 1 d . A .
C13 C 0.5933(6) -0.0674(4) 0.7612(3) 0.0578(12) Uani 1 1 d . . .
C10 C 0.5989(6) -0.0515(4) 0.6222(3) 0.0554(12) Uani 1 1 d . . .
C6 C 0.5973(6) 0.3355(4) 0.4585(3) 0.0542(12) Uani 1 1 d . . .
C15 C 0.4750(5) -0.0717(4) 0.6502(3) 0.0544(12) Uani 1 1 d . . .
C19 C 0.2377(6) 0.1215(4) 0.5435(3) 0.0578(13) Uani 1 1 d . . .
H19 H 0.2255 0.1085 0.4975 0.069 Uiso 1 1 calc R . .
C22 C 0.2697(7) 0.1521(4) 0.6767(3) 0.0633(14) Uani 1 1 d . A .
C1 C 0.7308(6) 0.3011(4) 0.4790(3) 0.0551(12) Uani 1 1 d . A .
C14 C 0.4717(6) -0.0763(4) 0.7195(3) 0.0574(12) Uani 1 1 d . . .
C12 C 0.7113(6) -0.0541(4) 0.7358(3) 0.0590(13) Uani 1 1 d . . .
H12 H 0.7927 -0.0493 0.7643 0.071 Uiso 1 1 calc R . .
C9 C 0.4377(6) 0.4552(4) 0.4154(3) 0.0594(13) Uani 1 1 d . . .
H9 H 0.4164 0.5176 0.4000 0.071 Uiso 1 1 calc R A .
C23 C 0.3786(6) 0.1516(4) 0.6385(3) 0.0572(12) Uani 1 1 d . . .
C7 C 0.3721(6) 0.2993(5) 0.4441(3) 0.0623(14) Uani 1 1 d . . .
H7 H 0.3021 0.2548 0.4465 0.075 Uiso 1 1 calc R A .
C17 C 0.2355(6) -0.1007(4) 0.6963(4) 0.0639(14) Uani 1 1 d . . .
H17 H 0.1498 -0.1080 0.7106 0.077 Uiso 1 1 calc R . .
C8 C 0.3384(6) 0.3910(5) 0.4207(3) 0.0637(14) Uani 1 1 d . A .
H8 H 0.2476 0.4080 0.4086 0.076 Uiso 1 1 calc R . .
C20 C 0.1240(6) 0.1253(5) 0.5772(3) 0.0632(14) Uani 1 1 d . . .
H20 H 0.0372 0.1180 0.5540 0.076 Uiso 1 1 calc R . .
C28 C 0.6654(8) 0.2044(5) 0.7679(4) 0.0734(18) Uani 1 1 d . . .
H28 H 0.6848 0.2123 0.8142 0.088 Uiso 1 1 calc R . .
C25 C 0.5306(8) 0.1853(5) 0.7380(3) 0.0695(16) Uani 1 1 d . . .
C21 C 0.1398(6) 0.1394(5) 0.6428(3) 0.0625(14) Uani 1 1 d . . .
H21 H 0.0641 0.1409 0.6664 0.075 Uiso 1 1 calc R . .
C3 C 0.8094(6) 0.4556(4) 0.4427(3) 0.0591(13) Uani 1 1 d . A .
H3 H 0.8832 0.4954 0.4369 0.071 Uiso 1 1 calc R . .
C27 C 0.2966(8) 0.1651(5) 0.7462(4) 0.0705(16) Uani 1 1 d . . .
C18 C 0.3452(6) -0.0898(4) 0.7413(3) 0.0614(13) Uani 1 1 d . . .
H18 H 0.3368 -0.0913 0.7872 0.074 Uiso 1 1 calc R . .
C30 C 0.7329(7) 0.1950(5) 0.6602(4) 0.0712(17) Uani 1 1 d . . .
H30 H 0.8043 0.2003 0.6339 0.085 Uiso 1 1 calc R . .
C24 C 0.5115(7) 0.1695(4) 0.6702(3) 0.0632(14) Uani 1 1 d . . .
C16 C 0.2491(6) -0.1010(4) 0.6287(3) 0.0624(14) Uani 1 1 d . . .
H16 H 0.1724 -0.1129 0.5982 0.075 Uiso 1 1 calc R . .
C29 C 0.7588(8) 0.2103(5) 0.7299(5) 0.086(2) Uani 1 1 d . . .
H29 H 0.8471 0.2253 0.7487 0.103 Uiso 1 1 calc R . .
C26 C 0.4209(8) 0.1801(5) 0.7767(4) 0.0735(17) Uani 1 1 d . A .
O1 O 0.7509(4) 0.2178(3) 0.5041(2) 0.0613(9) Uani 1 1 d . . .
Br1 Br 1.0133(7) 0.3209(6) 0.4802(2) 0.0401(11) Uani 0.212(5) 1 d P A 4
Br1' Br 1.0106(3) 0.3241(2) 0.49131(16) 0.0913(9) Uani 0.788(5) 1 d P A 3

loop_
_atom_site_aniso_label
_atom_site_aniso_U_11
_atom_site_aniso_U_22
_atom_site_aniso_U_33
_atom_site_aniso_U_23
_atom_site_aniso_U_13
_atom_site_aniso_U_12
Br3 0.0446(3) 0.0812(4) 0.0752(4) 0.0028(3) 0.0050(3) -0.0061(3)
Br2 0.0708(4) 0.0530(3) 0.0822(4) 0.0105(3) 0.0164(3) -0.0006(3)
Ca1 0.0462(5) 0.0516(6) 0.0662(6) 0.0064(5) 0.0033(4) -0.0052(4)
Br4 0.0702(4) 0.0745(4) 0.0631(4) -0.0017(3) 0.0082(3) 0.0016(3)
Cl1B 0.081(5) 0.084(5) 0.074(5) 0.000(4) 0.019(4) 0.012(4)
Cl1A 0.0702(12) 0.0761(12) 0.0622(10) 0.0027(8) 0.0184(8) -0.0019(9)
O2 0.0463(18) 0.057(2) 0.065(2) 0.0067(17) 0.0059(16) -0.0028(16)
N3 0.055(2) 0.048(2) 0.064(3) 0.005(2) 0.002(2) -0.0024(19)
C11 0.039(2) 0.057(3) 0.072(3) 0.005(2) 0.010(2) -0.001(2)
C4 0.065(3) 0.042(3) 0.063(3) 0.004(2) 0.011(2) -0.003(2)
N2 0.050(2) 0.051(2) 0.069(3) 0.006(2) 0.005(2) -0.0043(19)
N4 0.061(3) 0.050(2) 0.076(3) -0.001(2) -0.002(2) -0.002(2)
N1 0.047(2) 0.059(3) 0.066(3) 0.007(2) 0.0065(19) -0.003(2)
C2 0.045(3) 0.057(3) 0.073(3) -0.005(3) 0.006(2) -0.003(2)
C5 0.055(3) 0.056(3) 0.054(3) 0.000(2) 0.011(2) -0.001(2)
C13 0.065(3) 0.055(3) 0.054(3) 0.001(2) 0.007(2) -0.002(2)
C10 0.049(3) 0.048(3) 0.069(3) 0.006(2) 0.005(2) -0.004(2)
C6 0.052(3) 0.057(3) 0.055(3) 0.001(2) 0.010(2) -0.004(2)
C15 0.047(3) 0.047(3) 0.068(3) 0.005(2) 0.005(2) 0.001(2)
C19 0.051(3) 0.058(3) 0.065(3) 0.008(2) 0.010(2) -0.001(2)
C22 0.072(4) 0.054(3) 0.064(3) 0.007(3) 0.009(3) 0.004(3)
C1 0.050(3) 0.053(3) 0.062(3) -0.001(2) 0.008(2) -0.005(2)
C14 0.055(3) 0.048(3) 0.069(3) 0.005(2) 0.008(2) -0.001(2)
C12 0.053(3) 0.056(3) 0.067(3) 0.002(3) 0.002(2) 0.002(2)
C9 0.061(3) 0.057(3) 0.061(3) 0.009(2) 0.011(2) 0.006(3)
C23 0.060(3) 0.046(3) 0.064(3) 0.008(2) 0.002(2) 0.001(2)
C7 0.052(3) 0.066(3) 0.069(3) 0.008(3) 0.007(2) -0.004(3)
C17 0.052(3) 0.058(3) 0.084(4) 0.009(3) 0.015(3) 0.001(2)
C8 0.047(3) 0.071(4) 0.073(4) 0.006(3) 0.007(3) 0.001(3)
C20 0.052(3) 0.061(3) 0.077(4) 0.012(3) 0.008(3) -0.003(2)
C28 0.086(5) 0.056(3) 0.073(4) -0.005(3) -0.011(4) -0.001(3)
C25 0.079(4) 0.055(3) 0.070(4) 0.002(3) -0.006(3) 0.003(3)
C21 0.058(3) 0.059(3) 0.072(4) 0.006(3) 0.016(3) 0.000(3)
C3 0.057(3) 0.052(3) 0.070(3) 0.000(2) 0.013(2) -0.010(2)
C27 0.082(4) 0.059(3) 0.071(4) 0.004(3) 0.009(3) 0.007(3)
C18 0.058(3) 0.058(3) 0.071(3) 0.003(3) 0.017(3) 0.000(2)
C30 0.067(4) 0.054(3) 0.088(4) 0.002(3) -0.010(3) -0.002(3)
C24 0.068(4) 0.044(3) 0.075(4) 0.004(2) -0.002(3) 0.001(2)
C16 0.046(3) 0.062(3) 0.078(4) 0.010(3) 0.004(3) -0.004(2)
C29 0.077(5) 0.054(3) 0.115(6) -0.003(4) -0.035(5) -0.002(3)
C26 0.090(5) 0.058(3) 0.070(4) -0.004(3) -0.002(3) 0.006(3)
O1 0.0480(19) 0.056(2) 0.078(3) 0.0098(19) -0.0008(17) -0.0035(17)
Br1 0.0312(19) 0.054(2) 0.0348(15) 0.0097(11) 0.0034(10) 0.0000(15)
Br1' 0.0516(9) 0.0655(10) 0.155(2) 0.0102(13) 0.0051(12) -0.0069(7)

loop_
_atom_type_symbol
_atom_type_description
_atom_type_scat_dispersion_real
_atom_type_scat_dispersion_imag
_atom_type_scat_source
C C 0.0181 0.0091 'International Tables Vol C Tables 4.2.6.8 and 6.1.1.4'
H H 0.0000 0.0000 'International Tables Vol C Tables 4.2.6.8 and 6.1.1.4'
Br Br -0.6763 1.2805 'International Tables Vol C Tables 4.2.6.8 and 6.1.1.4'
Ca Ca 0.3641 1.2855 'International Tables Vol C Tables 4.2.6.8 and 6.1.1.4'
Cl Cl 0.3639 0.7018 'International Tables Vol C Tables 4.2.6.8 and 6.1.1.4'
N N 0.0311 0.0180 'International Tables Vol C Tables 4.2.6.8 and 6.1.1.4'
O O 0.0492 0.0322 'International Tables Vol C Tables 4.2.6.8 and 6.1.1.4'

loop_
_geom_angle_atom_site_label_1
_geom_angle_atom_site_label_2
_geom_angle_atom_site_label_3
_geom_angle
_geom_angle_site_symmetry_1
_geom_angle_site_symmetry_3
_geom_angle_publ_flag
O1 Ca1 O2 139.06(16) . 3_656 ?
O1 Ca1 O2 123.36(14) . . ?
O2 Ca1 O2 80.62(15) 3_656 . ?
O1 Ca1 N1 69.19(15) . . ?
O2 Ca1 N1 90.41(15) 3_656 . ?
O2 Ca1 N1 167.29(15) . . ?
O1 Ca1 N4 81.04(17) . . ?
O2 Ca1 N4 138.12(16) 3_656 . ?
O2 Ca1 N4 84.22(15) . . ?
N1 Ca1 N4 96.80(17) . . ?
O1 Ca1 N2 76.45(16) . 3_656 ?
O2 Ca1 N2 65.81(14) 3_656 3_656 ?
O2 Ca1 N2 101.17(15) . 3_656 ?
N1 Ca1 N2 83.07(16) . 3_656 ?
N4 Ca1 N2 155.96(17) . 3_656 ?
O1 Ca1 N3 131.55(16) . . ?
O2 Ca1 N3 76.71(15) 3_656 . ?
O2 Ca1 N3 86.43(14) . . ?
N1 Ca1 N3 82.74(15) . . ?
N4 Ca1 N3 63.52(16) . . ?
N2 Ca1 N3 139.63(16) 3_656 . ?
O1 Ca1 C10 117.89(15) . 3_656 ?
O2 Ca1 C10 21.19(14) 3_656 3_656 ?
O2 Ca1 C10 95.50(14) . 3_656 ?
N1 Ca1 C10 78.42(16) . 3_656 ?
N4 Ca1 C10 156.08(17) . 3_656 ?
N2 Ca1 C10 47.52(15) 3_656 3_656 ?
N3 Ca1 C10 92.57(15) . 3_656 ?
O1 Ca1 Ca1 148.84(13) . 3_656 ?
O2 Ca1 Ca1 40.38(10) 3_656 3_656 ?
O2 Ca1 Ca1 40.24(10) . 3_656 ?
N1 Ca1 Ca1 130.18(12) . 3_656 ?
N4 Ca1 Ca1 114.92(13) . 3_656 ?
N2 Ca1 Ca1 81.89(11) 3_656 3_656 ?
N3 Ca1 Ca1 78.97(11) . 3_656 ?
C10 Ca1 Ca1 56.80(10) 3_656 3_656 ?
C10 O2 Ca1 117.5(3) . 3_656 ?
C10 O2 Ca1 122.2(4) . . ?
Ca1 O2 Ca1 99.38(15) 3_656 . ?
C19 N3 C23 118.0(5) . . ?
C19 N3 Ca1 123.5(4) . . ?
C23 N3 Ca1 118.3(4) . . ?
C10 C11 C12 124.8(5) . . ?
C10 C11 Br3 117.4(5) . . ?
C12 C11 Br3 117.8(4) . . ?
C3 C4 C5 120.7(5) . . ?
C3 C4 Br2 119.9(4) . . ?
C5 C4 Br2 119.3(4) . . ?
C16 N2 C15 118.6(5) . . ?
C16 N2 Ca1 128.3(4) . 3_656 ?
C15 N2 Ca1 111.4(4) . 3_656 ?
C30 N4 C24 117.3(6) . . ?
C30 N4 Ca1 121.4(5) . . ?
C24 N4 Ca1 120.7(4) . . ?
C7 N1 C6 118.2(5) . . ?
C7 N1 Ca1 128.0(4) . . ?
C6 N1 Ca1 113.7(4) . . ?
C3 C2 C1 124.1(5) . . ?
C3 C2 Br1' 118.7(4) . . ?
C1 C2 Br1' 117.3(5) . . ?
C3 C2 Br1 117.1(5) . . ?
C1 C2 Br1 118.5(5) . . ?
Br1' C2 Br1 7.0(2) . . ?
C9 C5 C4 124.9(5) . . ?
C9 C5 C6 117.7(5) . . ?
C4 C5 C6 117.3(5) . . ?
C12 C13 C14 121.1(5) . . ?
C12 C13 Br4 119.1(5) . . ?
C14 C13 Br4 119.8(5) . . ?
O2 C10 C11 125.8(5) . . ?
O2 C10 C15 119.5(5) . . ?
C11 C10 C15 114.7(5) . . ?
O2 C10 Ca1 41.3(2) . 3_656 ?
C11 C10 Ca1 154.9(4) . 3_656 ?
C15 C10 Ca1 82.9(3) . 3_656 ?
N1 C6 C5 121.5(5) . . ?
N1 C6 C1 115.8(5) . . ?
C5 C6 C1 122.7(5) . . ?
N2 C15 C14 122.4(5) . . ?
N2 C15 C10 116.2(5) . . ?
C14 C15 C10 121.4(5) . . ?
N3 C19 C20 123.6(6) . . ?
N3 C19 H19 118.2 . . ?
C20 C19 H19 118.2 . . ?
C21 C22 C23 117.4(6) . . ?
C21 C22 C27 123.9(6) . . ?
C23 C22 C27 118.7(6) . . ?
O1 C1 C2 124.4(5) . . ?
O1 C1 C6 121.3(5) . . ?
C2 C1 C6 114.3(5) . . ?
C18 C14 C13 125.0(6) . . ?
C18 C14 C15 116.7(5) . . ?
C13 C14 C15 118.3(5) . . ?
C13 C12 C11 119.4(5) . . ?
C13 C12 H12 120.3 . . ?
C11 C12 H12 120.3 . . ?
C8 C9 C5 119.9(6) . . ?
C8 C9 H9 120.1 . . ?
C5 C9 H9 120.1 . . ?
N3 C23 C22 122.0(5) . . ?
N3 C23 C24 118.7(6) . . ?
C22 C23 C24 119.3(6) . . ?
N1 C7 C8 123.5(6) . . ?
N1 C7 H7 118.2 . . ?
C8 C7 H7 118.2 . . ?
C18 C17 C16 119.9(6) . . ?
C18 C17 H17 120.0 . . ?
C16 C17 H17 120.0 . . ?
C9 C8 C7 119.1(6) . . ?
C9 C8 H8 120.5 . . ?
C7 C8 H8 120.5 . . ?
C21 C20 C19 119.1(6) . . ?
C21 C20 H20 120.5 . . ?
C19 C20 H20 120.5 . . ?
C29 C28 C25 118.3(7) . . ?
C29 C28 H28 120.9 . . ?
C25 C28 H28 120.9 . . ?
C24 C25 C26 120.9(6) . . ?
C24 C25 C28 117.4(7) . . ?
C26 C25 C28 121.6(7) . . ?
C20 C21 C22 119.9(6) . . ?
C20 C21 H21 120.1 . . ?
C22 C21 H21 120.1 . . ?
C4 C3 C2 120.8(5) . . ?
C4 C3 H3 119.6 . . ?
C2 C3 H3 119.6 . . ?
C26 C27 C22 122.5(7) . . ?
C26 C27 Cl1A 120.5(6) . . ?
C22 C27 Cl1A 117.0(6) . . ?
C17 C18 C14 119.6(6) . . ?
C17 C18 H18 120.2 . . ?
C14 C18 H18 120.2 . . ?
N4 C30 C29 121.6(8) . . ?
N4 C30 H30 119.2 . . ?
C29 C30 H30 119.2 . . ?
N4 C24 C25 123.5(6) . . ?
N4 C24 C23 117.3(6) . . ?
C25 C24 C23 119.2(6) . . ?
N2 C16 C17 122.6(6) . . ?
N2 C16 H16 118.7 . . ?
C17 C16 H16 118.7 . . ?
C28 C29 C30 121.8(7) . . ?
C28 C29 H29 119.1 . . ?
C30 C29 H29 119.1 . . ?
C27 C26 C25 119.3(7) . . ?
C27 C26 Cl1B 136.4(7) . . ?
C25 C26 Cl1B 104.2(6) . . ?
C1 O1 Ca1 119.9(3) . . ?

loop_
_geom_bond_atom_site_label_1
_geom_bond_atom_site_label_2
_geom_bond_distance
_geom_bond_site_symmetry_2
_geom_bond_publ_flag
Br3 C11 1.901(5) . ?
Br2 C4 1.901(5) . ?
Ca1 O1 2.304(4) . ?
Ca1 O2 2.379(4) 3_656 ?
Ca1 O2 2.386(4) . ?
Ca1 N1 2.474(5) . ?
Ca1 N4 2.552(6) . ?
Ca1 N2 2.600(5) 3_656 ?
Ca1 N3 2.602(5) . ?
Ca1 C10 3.197(6) 3_656 ?
Ca1 Ca1 3.633(2) 3_656 ?
Br4 C13 1.905(6) . ?
Cl1B C26 1.678(11) . ?
Cl1A C27 1.806(8) . ?
O2 C10 1.303(7) . ?
O2 Ca1 2.379(4) 3_656 ?
N3 C19 1.328(8) . ?
N3 C23 1.359(8) . ?
C11 C10 1.379(8) . ?
C11 C12 1.395(9) . ?
C4 C3 1.353(9) . ?
C4 C5 1.425(8) . ?
N2 C16 1.317(8) . ?
N2 C15 1.365(8) . ?
N2 Ca1 2.600(5) 3_656 ?
N4 C30 1.332(8) . ?
N4 C24 1.354(9) . ?
N1 C7 1.320(8) . ?
N1 C6 1.372(7) . ?
C2 C3 1.392(9) . ?
C2 C1 1.396(8) . ?
C2 Br1' 1.894(6) . ?
C2 Br1 1.916(9) . ?
C5 C9 1.400(8) . ?
C5 C6 1.430(8) . ?
C13 C12 1.366(9) . ?
C13 C14 1.413(9) . ?
C10 C15 1.461(8) . ?
C10 Ca1 3.197(6) 3_656 ?
C6 C1 1.446(8) . ?
C15 C14 1.423(9) . ?
C19 C20 1.408(8) . ?
C19 H19 0.9500 . ?
C22 C21 1.417(9) . ?
C22 C23 1.421(9) . ?
C22 C27 1.426(10) . ?
C1 O1 1.287(7) . ?
C14 C18 1.413(8) . ?
C12 H12 0.9500 . ?
C9 C8 1.363(9) . ?
C9 H9 0.9500 . ?
C23 C24 1.440(9) . ?
C7 C8 1.405(9) . ?
C7 H7 0.9500 . ?
C17 C18 1.360(10) . ?
C17 C16 1.404(10) . ?
C17 H17 0.9500 . ?
C8 H8 0.9500 . ?
C20 C21 1.345(10) . ?
C20 H20 0.9500 . ?
C28 C29 1.292(13) . ?
C28 C25 1.448(10) . ?
C28 H28 0.9500 . ?
C25 C24 1.393(10) . ?
C25 C26 1.435(11) . ?
C21 H21 0.9500 . ?
C3 H3 0.9500 . ?
C27 C26 1.348(11) . ?
C18 H18 0.9500 . ?
C30 C29 1.434(12) . ?
C30 H30 0.9500 . ?
C16 H16 0.9500 . ?
C29 H29 0.9500 . ?

loop_
_geom_torsion_atom_site_label_1
_geom_torsion_atom_site_label_2
_geom_torsion_atom_site_label_3
_geom_torsion_atom_site_label_4
_geom_torsion
_geom_torsion_site_symmetry_1
_geom_torsion_site_symmetry_2
_geom_torsion_site_symmetry_3
_geom_torsion_site_symmetry_4
_geom_torsion_publ_flag
O1 Ca1 O2 C10 85.0(4) . . . . ?
O2 Ca1 O2 C10 -131.1(4) 3_656 . . . ?
N1 Ca1 O2 C10 -85.6(8) . . . . ?
N4 Ca1 O2 C10 9.7(4) . . . . ?
N2 Ca1 O2 C10 166.0(4) 3_656 . . . ?
N3 Ca1 O2 C10 -54.0(4) . . . . ?
C10 Ca1 O2 C10 -146.3(3) 3_656 . . . ?
Ca1 Ca1 O2 C10 -131.1(4) 3_656 . . . ?
O1 Ca1 O2 Ca1 -143.89(17) . . . 3_656 ?
O2 Ca1 O2 Ca1 0.0 3_656 . . 3_656 ?
N1 Ca1 O2 Ca1 45.6(8) . . . 3_656 ?
N4 Ca1 O2 Ca1 140.83(18) . . . 3_656 ?
N2 Ca1 O2 Ca1 -62.87(16) 3_656 . . 3_656 ?
N3 Ca1 O2 Ca1 77.11(16) . . . 3_656 ?
C10 Ca1 O2 Ca1 -15.13(16) 3_656 . . 3_656 ?
O1 Ca1 N3 C19 128.7(4) . . . . ?
O2 Ca1 N3 C19 -17.2(4) 3_656 . . . ?
O2 Ca1 N3 C19 -98.4(4) . . . . ?
N1 Ca1 N3 C19 75.0(5) . . . . ?
N4 Ca1 N3 C19 176.3(5) . . . . ?
N2 Ca1 N3 C19 4.7(6) 3_656 . . . ?
C10 Ca1 N3 C19 -3.0(4) 3_656 . . . ?
Ca1 Ca1 N3 C19 -58.5(4) 3_656 . . . ?
O1 Ca1 N3 C23 -56.9(5) . . . . ?
O2 Ca1 N3 C23 157.3(4) 3_656 . . . ?
O2 Ca1 N3 C23 76.1(4) . . . . ?
N1 Ca1 N3 C23 -110.6(4) . . . . ?
N4 Ca1 N3 C23 -9.2(4) . . . . ?
N2 Ca1 N3 C23 179.1(4) 3_656 . . . ?
C10 Ca1 N3 C23 171.4(4) 3_656 . . . ?
Ca1 Ca1 N3 C23 116.0(4) 3_656 . . . ?
O1 Ca1 N4 C30 -32.4(5) . . . . ?
O2 Ca1 N4 C30 161.8(4) 3_656 . . . ?
O2 Ca1 N4 C30 92.8(5) . . . . ?
N1 Ca1 N4 C30 -100.0(5) . . . . ?
N2 Ca1 N4 C30 -11.7(7) 3_656 . . . ?
N3 Ca1 N4 C30 -178.3(5) . . . . ?
C10 Ca1 N4 C30 -176.7(4) 3_656 . . . ?
Ca1 Ca1 N4 C30 119.5(4) 3_656 . . . ?
O1 Ca1 N4 C24 157.3(4) . . . . ?
O2 Ca1 N4 C24 -8.5(5) 3_656 . . . ?
O2 Ca1 N4 C24 -77.5(4) . . . . ?
N1 Ca1 N4 C24 89.7(4) . . . . ?
N2 Ca1 N4 C24 178.0(4) 3_656 . . . ?
N3 Ca1 N4 C24 11.4(4) . . . . ?
C10 Ca1 N4 C24 13.0(7) 3_656 . . . ?
Ca1 Ca1 N4 C24 -50.8(5) 3_656 . . . ?
O1 Ca1 N1 C7 -178.4(6) . . . . ?
O2 Ca1 N1 C7 38.0(5) 3_656 . . . ?
O2 Ca1 N1 C7 -6.8(11) . . . . ?
N4 Ca1 N1 C7 -100.7(5) . . . . ?
N2 Ca1 N1 C7 103.5(5) 3_656 . . . ?
N3 Ca1 N1 C7 -38.6(5) . . . . ?
C10 Ca1 N1 C7 55.6(5) 3_656 . . . ?
Ca1 Ca1 N1 C7 30.3(6) 3_656 . . . ?
O1 Ca1 N1 C6 -1.4(4) . . . . ?
O2 Ca1 N1 C6 -145.1(4) 3_656 . . . ?
O2 Ca1 N1 C6 170.1(6) . . . . ?
N4 Ca1 N1 C6 76.3(4) . . . . ?
N2 Ca1 N1 C6 -79.5(4) 3_656 . . . ?
N3 Ca1 N1 C6 138.4(4) . . . . ?
C10 Ca1 N1 C6 -127.5(4) 3_656 . . . ?
Ca1 Ca1 N1 C6 -152.7(3) 3_656 . . . ?
C3 C4 C5 C9 -178.1(6) . . . . ?
Br2 C4 C5 C9 0.5(8) . . . . ?
C3 C4 C5 C6 0.9(9) . . . . ?
Br2 C4 C5 C6 179.5(4) . . . . ?
Ca1 O2 C10 C11 150.6(5) 3_656 . . . ?
Ca1 O2 C10 C11 -86.3(7) . . . . ?
Ca1 O2 C10 C15 -30.8(6) 3_656 . . . ?
Ca1 O2 C10 C15 92.2(5) . . . . ?
Ca1 O2 C10 Ca1 123.1(4) . . . 3_656 ?
C12 C11 C10 O2 173.5(6) . . . . ?
Br3 C11 C10 O2 -5.7(8) . . . . ?
C12 C11 C10 C15 -5.2(9) . . . . ?
Br3 C11 C10 C15 175.6(4) . . . . ?
C12 C11 C10 Ca1 -136.7(8) . . . 3_656 ?
Br3 C11 C10 Ca1 44.1(11) . . . 3_656 ?
C7 N1 C6 C5 -1.3(8) . . . . ?
Ca1 N1 C6 C5 -178.6(4) . . . . ?
C7 N1 C6 C1 -179.3(5) . . . . ?
Ca1 N1 C6 C1 3.4(6) . . . . ?
C9 C5 C6 N1 3.1(8) . . . . ?
C4 C5 C6 N1 -176.1(5) . . . . ?
C9 C5 C6 C1 -179.1(5) . . . . ?
C4 C5 C6 C1 1.8(8) . . . . ?
C16 N2 C15 C14 2.0(8) . . . . ?
Ca1 N2 C15 C14 -164.0(4) 3_656 . . . ?
C16 N2 C15 C10 -178.0(5) . . . . ?
Ca1 N2 C15 C10 16.1(6) 3_656 . . . ?
O2 C10 C15 N2 7.7(8) . . . . ?
C11 C10 C15 N2 -173.6(5) . . . . ?
Ca1 C10 C15 N2 -12.2(4) 3_656 . . . ?
O2 C10 C15 C14 -172.2(5) . . . . ?
C11 C10 C15 C14 6.5(8) . . . . ?
Ca1 C10 C15 C14 167.8(5) 3_656 . . . ?
C23 N3 C19 C20 1.5(9) . . . . ?
Ca1 N3 C19 C20 176.0(4) . . . . ?
C3 C2 C1 O1 -178.0(6) . . . . ?
Br1' C2 C1 O1 0.6(9) . . . . ?
Br1 C2 C1 O1 8.4(9) . . . . ?
C3 C2 C1 C6 3.1(9) . . . . ?
Br1' C2 C1 C6 -178.3(4) . . . . ?
Br1 C2 C1 C6 -170.5(5) . . . . ?
N1 C6 C1 O1 -4.6(8) . . . . ?
C5 C6 C1 O1 177.4(5) . . . . ?
N1 C6 C1 C2 174.3(5) . . . . ?
C5 C6 C1 C2 -3.7(8) . . . . ?
C12 C13 C14 C18 -179.8(6) . . . . ?
Br4 C13 C14 C18 3.0(8) . . . . ?
C12 C13 C14 C15 0.4(9) . . . . ?
Br4 C13 C14 C15 -176.8(4) . . . . ?
N2 C15 C14 C18 -4.1(8) . . . . ?
C10 C15 C14 C18 175.8(5) . . . . ?
N2 C15 C14 C13 175.7(5) . . . . ?
C10 C15 C14 C13 -4.3(8) . . . . ?
C14 C13 C12 C11 1.0(9) . . . . ?
Br4 C13 C12 C11 178.2(4) . . . . ?
C10 C11 C12 C13 1.6(10) . . . . ?
Br3 C11 C12 C13 -179.2(5) . . . . ?
C4 C5 C9 C8 176.5(6) . . . . ?
C6 C5 C9 C8 -2.6(9) . . . . ?
C19 N3 C23 C22 1.5(8) . . . . ?
Ca1 N3 C23 C22 -173.2(4) . . . . ?
C19 N3 C23 C24 -178.0(5) . . . . ?
Ca1 N3 C23 C24 7.2(7) . . . . ?
C21 C22 C23 N3 -3.0(9) . . . . ?
C27 C22 C23 N3 176.8(6) . . . . ?
C21 C22 C23 C24 176.5(5) . . . . ?
C27 C22 C23 C24 -3.6(9) . . . . ?
C6 N1 C7 C8 -1.0(10) . . . . ?
Ca1 N1 C7 C8 175.8(5) . . . . ?
C5 C9 C8 C7 0.4(10) . . . . ?
N1 C7 C8 C9 1.5(10) . . . . ?
N3 C19 C20 C21 -3.0(9) . . . . ?
C29 C28 C25 C24 3.4(10) . . . . ?
C29 C28 C25 C26 -178.4(7) . . . . ?
C19 C20 C21 C22 1.3(9) . . . . ?
C23 C22 C21 C20 1.5(9) . . . . ?
C27 C22 C21 C20 -178.3(6) . . . . ?
C5 C4 C3 C2 -1.6(9) . . . . ?
Br2 C4 C3 C2 179.8(5) . . . . ?
C1 C2 C3 C4 -0.6(10) . . . . ?
Br1' C2 C3 C4 -179.1(5) . . . . ?
Br1 C2 C3 C4 173.1(5) . . . . ?
C21 C22 C27 C26 -177.8(7) . . . . ?
C23 C22 C27 C26 2.4(10) . . . . ?
C21 C22 C27 Cl1A 3.5(9) . . . . ?
C23 C22 C27 Cl1A -176.3(5) . . . . ?
C16 C17 C18 C14 1.8(9) . . . . ?
C13 C14 C18 C17 -177.7(6) . . . . ?
C15 C14 C18 C17 2.1(9) . . . . ?
C24 N4 C30 C29 1.7(9) . . . . ?
Ca1 N4 C30 C29 -168.9(5) . . . . ?
C30 N4 C24 C25 -0.6(9) . . . . ?
Ca1 N4 C24 C25 170.1(5) . . . . ?
C30 N4 C24 C23 176.7(5) . . . . ?
Ca1 N4 C24 C23 -12.6(7) . . . . ?
C26 C25 C24 N4 179.9(6) . . . . ?
C28 C25 C24 N4 -1.9(9) . . . . ?
C26 C25 C24 C23 2.6(9) . . . . ?
C28 C25 C24 C23 -179.2(6) . . . . ?
N3 C23 C24 N4 3.3(8) . . . . ?
C22 C23 C24 N4 -176.3(5) . . . . ?
N3 C23 C24 C25 -179.3(5) . . . . ?
C22 C23 C24 C25 1.2(8) . . . . ?
C15 N2 C16 C17 2.2(9) . . . . ?
Ca1 N2 C16 C17 165.5(5) 3_656 . . . ?
C18 C17 C16 N2 -4.2(10) . . . . ?
C25 C28 C29 C30 -2.4(11) . . . . ?
N4 C30 C29 C28 -0.2(11) . . . . ?
C22 C27 C26 C25 1.3(10) . . . . ?
Cl1A C27 C26 C25 180.0(5) . . . . ?
C22 C27 C26 Cl1B 175.9(7) . . . . ?
Cl1A C27 C26 Cl1B -5.5(12) . . . . ?
C24 C25 C26 C27 -3.9(10) . . . . ?
C28 C25 C26 C27 177.9(6) . . . . ?
C24 C25 C26 Cl1B 180.0(6) . . . . ?
C28 C25 C26 Cl1B 1.8(8) . . . . ?
C2 C1 O1 Ca1 -175.5(5) . . . . ?
C6 C1 O1 Ca1 3.3(7) . . . . ?
O2 Ca1 O1 C1 63.8(5) 3_656 . . . ?
O2 Ca1 O1 C1 -178.8(4) . . . . ?
N1 Ca1 O1 C1 -1.0(4) . . . . ?
N4 Ca1 O1 C1 -101.8(4) . . . . ?
N2 Ca1 O1 C1 86.7(4) 3_656 . . . ?
N3 Ca1 O1 C1 -59.8(5) . . . . ?
C10 Ca1 O1 C1 62.7(5) 3_656 . . . ?
Ca1 Ca1 O1 C1 133.9(4) 3_656 . . . ?
